data_1576718
loop_
_publ_author_name
'Cowie, Bradley E.'
'Phanopoulos, Andreas'
'Shaffer, Milo S. P.'
'Williams, Charlotte K.'

_publ_section_title
;
 Structural and reactivity investigations using organo-copper(i) and
 zinc(ii) complexes with hydrogen and carbon dioxide.
;
_journal_issue 1
_journal_name_full 'Chemical science'
_journal_page_first 564
_journal_page_last 578
_journal_paper_doi 10.1039/d5sc05666g
_journal_volume 17
_journal_year 2026
_chemical_formula_moiety 'C74 H42 Cu2 F20 P4 Zn2, 3(C6 H6)'
_chemical_formula_sum 'C92 H60 Cu2 F20 P4 Zn2'
_chemical_formula_weight 1927.10
_chemical_name_common 026bec23
_chemical_name_systematic trans-[Cu2(dppm')2{Zn(C6F5)2}2]
_chemical_properties_physical Air-sensitive,Moisture-sensitive
_space_group_crystal_system monoclinic
_space_group_IT_number 14
_space_group_name_Hall '-P 2yn'
_space_group_name_H-M_alt 'P 1 21/n 1'
_atom_sites_solution_hydrogens geom
_atom_sites_solution_primary dual
_audit_creation_date 2023-03-07
_audit_creation_method
;
Olex2 1.5
(compiled 2023.02.24 svn.rf166f9f3 for OlexSys, GUI svn.r6725)
;
_audit_update_record
;
2023-06-12 deposited with the CCDC.	2025-11-04 downloaded from the CCDC.
;
_cell_angle_alpha 90
_cell_angle_beta 99.4260(10)
_cell_angle_gamma 90
_cell_formula_units_Z 2
_cell_length_a 13.94460(10)
_cell_length_b 18.93720(10)
_cell_length_c 15.52070(10)
_cell_measurement_reflns_used 65955
_cell_measurement_temperature 150.01(10)
_cell_measurement_theta_max 76.3880
_cell_measurement_theta_min 3.8260
_cell_volume 4043.24(5)
_computing_cell_refinement 'CrysAlisPro 1.171.42.72a (Rigaku OD, 2022)'
_computing_data_collection 'CrysAlisPro 1.171.42.72a (Rigaku OD, 2022)'
_computing_data_reduction 'CrysAlisPro 1.171.42.72a (Rigaku OD, 2022)'
_computing_molecular_graphics 'Olex2 1.5 (Dolomanov et al., 2009)'
_computing_publication_material 'Olex2 1.5 (Dolomanov et al., 2009)'
_computing_structure_refinement 'SHELXL 2018/3 (Sheldrick, 2015)'
_computing_structure_solution 'SHELXT 2018/2 (Sheldrick, 2018)'
_diffrn_ambient_environment N~2~
_diffrn_ambient_temperature 150.01(10)
_diffrn_detector 'CCD plate'
_diffrn_detector_area_resol_mean 10.5035
_diffrn_detector_type Atlas
_diffrn_measured_fraction_theta_full 1.000
_diffrn_measured_fraction_theta_max 0.996
_diffrn_measurement_details
;
List of Runs (angles in degrees, time in seconds):

  # Type    Start    End  Width  t~exp~   \w     \q     \k     \f   Frames
#--------------------------------------------------------------------------
  1  \w      0.00  25.00   1.00    1.00    --  -41.52  19.00-150.00   25
  2  \w     -3.00  35.00   1.00    1.00    --  -41.52  19.00 -30.00   38
  3  \w     -3.00  36.00   1.00    1.00    --  -41.52  19.00   0.00   39
  4  \w     -2.00  26.00   1.00    1.00    --  -41.52  19.00-120.00   28
  5  \w    -17.00  31.00   1.00    1.00    --  -41.52  37.00 -90.00   48
  6  \w      3.00  35.00   1.00    1.00    --  -41.52  19.00 120.00   32
  7  \w     46.00  83.00   1.00    1.00    --   41.52-125.00 -60.00   37
  8  \w     27.00  53.00   1.00    1.00    --   41.52-125.00-180.00   26
  9  \w     42.00  67.00   1.00    4.00    --  111.00 -45.00 -30.00   25
 10  \w     51.00 105.00   1.00    4.00    --  111.00-111.00 -30.00   54
 11  \w     66.00  92.00   1.00    4.00    --  111.00 -61.00 -60.00   26
 12  \w     43.00  71.00   1.00    4.00    --  111.00 -45.00 -60.00   28
 13  \w     44.00  72.00   1.00    4.00    --  111.00 -45.00  90.00   28
 14  \w     61.00 108.00   1.00    4.00    --  111.00-111.00  90.00   47
 15  \w    114.00 178.00   1.00    4.00    --  111.00 111.00-150.00   64
 16  \w     41.00  67.00   1.00    4.00    --  111.00 -45.00-120.00   26
 17  \w     40.00  65.00   1.00    4.00    --  111.00 -45.00-150.00   25
 18  \w     90.00 131.00   1.00    4.00    --  111.00  30.00   0.00   41
 19  \w     92.00 173.00   1.00    4.00    --  111.00  30.00-150.00   81
 20  \w     45.00  71.00   1.00    4.00    --  111.00 -45.00  60.00   26
 21  \w     43.00  84.00   1.00    4.00    --  111.00 -61.00-180.00   41
 22  \w     49.00  75.00   1.00    4.00    --  111.00 -61.00-120.00   26
 23  \w     40.00  66.00   1.00    4.00    --  111.00 -45.00 120.00   26
 24  \w     45.00  70.00   1.00    4.00    --  111.00 -45.00   0.00   25
 25  \w    114.00 142.00   1.00    4.00    --  111.00 111.00 -90.00   28
 26  \w     74.00 101.00   1.00    4.00    --  111.00-111.00-120.00   27
 27  \w     88.00 141.00   1.00    4.00    --  111.00  15.00-180.00   53
 28  \w    -29.00  15.00   1.00    1.00    --  -41.52  45.00-143.00   44
 29  \w    -83.00 -21.00   1.00    1.00    --  -41.52 125.00  60.00   62
 30  \w     -1.00  64.00   1.00    1.00    --   41.52 -37.00 -30.00   65
 31  \w     49.00  91.00   1.00    1.00    --   41.52-125.00 -30.00   42
 32  \w     39.00  85.00   1.00    4.00    --  111.00-111.00 150.00   46
 33  \w    111.00 173.00   1.00    4.00    --  111.00  30.00 -90.00   62
 34  \w    125.00 151.00   1.00    4.00    --  111.00  45.00  90.00   26
 35  \w     43.00  68.00   1.00    4.00    --  111.00-111.00 -60.00   25
 36  \w     52.00  97.00   1.00    4.00    --  111.00-111.00  60.00   45
 37  \w     73.00 109.00   1.00    4.00    --  111.00-111.00 -60.00   36
 38  \w     89.00 122.00   1.00    4.00    --  111.00  30.00  60.00   33
 39  \w    134.00 160.00   1.00    4.00    --  111.00  30.00  60.00   26
 40  \w     81.00 107.00   1.00    4.00    --  111.00 -94.00  90.00   26
 41  \w     42.00  74.00   1.00    4.00    --  111.00 -94.00-150.00   32
 42  \w     32.00  71.00   1.00    4.00    --  111.00 -94.00 -30.00   39
 43  \w     58.00  91.00   1.00    4.00    --  111.00 -61.00 120.00   33
 44  \w     82.00 107.00   1.00    4.00    --  111.00 -94.00-150.00   25
 45  \w     41.00  67.00   1.00    4.00    --  111.00 -77.00   0.00   26
 46  \w     67.00 115.00   1.00    4.00    --  111.00  15.00   0.00   48
 47  \w    138.00 166.00   1.00    4.00    --  111.00  15.00   0.00   28
 48  \w     76.00 108.00   1.00    4.00    --  111.00-111.00-180.00   32
 49  \w     67.00 106.00   1.00    4.00    --  111.00-111.00 -90.00   39
 50  \w     83.00 109.00   1.00    4.00    --  111.00-111.00  90.00   26
 51  \w    106.00 132.00   1.00    4.00    --  111.00 111.00-180.00   26
 52  \w    142.00 168.00   1.00    4.00    --  111.00 111.00-180.00   26
 53  \w     30.00  55.00   1.00    4.00    --  111.00 -94.00  90.00   25
 54  \w     43.00  72.00   1.00    4.00    --  111.00 -45.00-180.00   29
 55  \w     76.00 109.00   1.00    4.00    --  111.00-111.00   0.00   33
 56  \w     41.00  93.00   1.00    4.00    --  111.00-111.00  30.00   52
 57  \w     60.00 108.00   1.00    4.00    --  111.00-104.00-169.66   48
 58  \w    -24.00   1.00   1.00    1.00    --  -41.52  45.00-143.00   25
 59  \w     -2.00  23.00   1.00    1.00    --   34.00  91.00 -43.03   25
 60  \w     -1.00  24.00   1.00    1.00    --   34.00  88.00-124.76   25
 61  \w      2.00  27.00   1.00    1.00    --   38.00  90.00  75.07   25
 62  \w      1.00  35.00   1.00    1.00    --  -41.52  19.00 150.00   34
 63  \w      3.00  32.00   1.00    1.00    --  -41.52  19.00-180.00   29
 64  \w    -79.00 -20.00   1.00    1.00    --  -41.52 -37.00  30.00   59
 65  \w   -113.00 -19.00   1.00    1.00    --  -41.52 -37.00-180.00   94
 66  \w     13.00  38.00   1.00    1.00    --   46.00  82.00 -89.84   25
 67  \w     13.00  38.00   1.00    1.00    --   46.00  82.00 103.27   25
 68  \w     14.00  39.00   1.00    1.00    --   46.00  80.00  52.76   25
 69  \w     14.00  39.00   1.00    1.00    --   46.00  81.00 -25.72   25
 70  \w     14.00  39.00   1.00    1.00    --   46.00  80.00-170.51   25
 71  \w     28.00  55.00   1.00    1.00    --   58.00  71.00 174.88   27
 72  \w     33.00  59.00   1.00    1.00    --   62.00  69.00 -82.72   26
 73  \w     33.00  58.00   1.00    1.00    --   62.00  71.00 -41.97   25
 74  \w     33.00  60.00   1.00    1.00    --   62.00  70.00  25.75   27
 75  \w     32.00  58.00   1.00    1.00    --   62.00  70.00  95.11   26
 76  \w     36.00  62.00   1.00    1.00    --   66.00  71.00-125.51   26
 77  \w     37.00  62.00   1.00    1.00    --   66.00  71.00  43.68   25
 78  \w     36.00  62.00   1.00    1.00    --   66.00  71.00  -9.88   26
 79  \w     40.00  66.00   1.00    1.00    --   70.00  70.00 131.37   26
 80  \w    104.00 130.00   1.00    1.00    --   70.00  70.00 131.37   26
 81  \w     41.00  67.00   1.00    1.00    --   70.00  66.00 114.18   26
 82  \w    108.00 134.00   1.00    1.00    --   74.00  70.00  65.92   26
 83  \w     45.00  71.00   1.00    1.00    --   74.00  69.00 163.09   26
 84  \w     44.00  70.00   1.00    1.00    --   74.00  70.00  65.92   26
 85  \w     44.00  70.00   1.00    1.00    --   74.00  71.00-175.22   26
 86  \w     50.00  76.00   1.00    4.00    --   78.00  65.00 -95.00   26
 87  \w     53.00  81.00   1.00    4.00    --   82.00  66.00-157.99   28
 88  \w     53.00  79.00   1.00    4.00    --   82.00  69.00 -53.98   26
 89  \w     57.00  84.00   1.00    4.00    --   86.00  67.00 132.15   27
 90  \w     57.00  82.00   1.00    4.00    --   86.00  70.00 -13.72   25
 91  \w     56.00  82.00   1.00    4.00    --   86.00  70.00 110.50   26
 92  \w     57.00  84.00   1.00    4.00    --   86.00  69.00-131.23   27
 93  \w     57.00  84.00   1.00    4.00    --   86.00  68.00  29.90   27
 94  \w     57.00  83.00   1.00    4.00    --   86.00  66.00 -25.84   26
 95  \w     60.00  86.00   1.00    4.00    --   90.00  70.00 -94.98   26
 96  \w     60.00  86.00   1.00    4.00    --   90.00  71.00  66.45   26
 97  \w     62.00  89.00   1.00    4.00    --   90.00  65.00   9.90   27
 98  \w     64.00  91.00   1.00    4.00    --   94.00  70.00 140.53   27
 99  \w     70.00 114.00   1.00    4.00    --   98.00  62.00-113.81   44
100  \w     69.00  95.00   1.00    4.00    --   98.00  66.00 -31.11   26
101  \w     72.00 101.00   1.00    4.00    --   98.00  58.00-174.08   29
102  \w     80.00 111.00   1.00    4.00    --  110.00  70.00-168.45   31
103  \w    134.00 177.00   1.00    4.00    --  111.00  61.00  60.00   43
104  \w     83.00 120.00   1.00    4.00    --  111.00  61.00  60.00   37
105  \w    135.00 165.00   1.00    4.00    --  111.00  61.00  10.56   30
106  \w    134.00 170.00   1.00    4.00    --  111.00  61.00-180.00   36
107  \w     83.00 110.00   1.00    4.00    --  111.00  61.00-180.00   27
108  \w     83.00 116.00   1.00    4.00    --  111.00  61.00  10.56   33
109  \w     85.00 112.00   1.00    4.00    --  111.00  61.00 -60.00   27
110  \w    127.00 173.00   1.00    4.00    --  111.00  61.00  30.00   46
111  \w     84.00 110.00   1.00    4.00    --  111.00  61.00  30.00   26
112  \w    146.00 172.00   1.00    4.00    --  111.00  61.00 -30.00   26
113  \w    149.00 175.00   1.00    4.00    --  111.00  61.00-150.00   26
114  \w     83.00 109.00   1.00    4.00    --  111.00  61.00 -30.00   26
115  \w     84.00 119.00   1.00    4.00    --  111.00  61.00-150.00   35
116  \w     84.00 117.00   1.00    4.00    --  111.00  65.00 120.88   33
117  \w    153.00 178.00   1.00    4.00    --  111.00  65.00 120.88   25
118  \w    148.00 175.00   1.00    4.00    --  111.00  64.00 -17.36   27
119  \w     84.00 110.00   1.00    4.00    --  111.00  57.00 -62.46   26
120  \w     83.00 124.00   1.00    4.00    --  111.00  64.00 -17.36   41
121  \w    127.00 153.00   1.00    4.00    --  111.00  61.00 -90.00   26
122  \w     83.00 120.00   1.00    4.00    --  111.00  61.00 -90.00   37
123  \w    137.00 163.00   1.00    4.00    --  111.00  61.00-120.00   26
124  \w    136.00 176.00   1.00    4.00    --  111.00  59.00 -46.42   40
125  \w     85.00 111.00   1.00    4.00    --  111.00  59.00 -46.42   26
126  \w     83.00 122.00   1.00    4.00    --  111.00  61.00-120.00   39
127  \w    134.00 168.00   1.00    4.00    --  111.00  57.00 118.23   34
128  \w     85.00 111.00   1.00    4.00    --  111.00  57.00 118.23   26
129  \w    138.00 175.00   1.00    4.00    --  111.00  61.00 150.00   37
130  \w    148.00 175.00   1.00    4.00    --  111.00  56.00  82.27   27
131  \w     85.00 111.00   1.00    4.00    --  111.00  56.00  82.27   26
132  \w     84.00 120.00   1.00    4.00    --  111.00  61.00 150.00   36
133  \w     84.00 142.00   1.00    4.00    --  111.00  61.00  90.00   58
134  \w     40.00  65.00   1.00    4.00    --  111.00 -45.00 -60.00   25
135  \w    141.00 167.00   1.00    4.00    --  111.00  77.00 -60.00   26
136  \w     84.00 119.00   1.00    4.00    --  111.00  61.00   0.00   35
;
_diffrn_measurement_device 'four-circle diffractometer'
_diffrn_measurement_device_type 'SuperNova, Dual, Cu at home/near, Atlas'
_diffrn_measurement_method '\w scans'
_diffrn_orient_matrix_type 'CrysAlisPro convention (1999,Acta A55,543-557)'
_diffrn_orient_matrix_UB_11 0.0580430000
_diffrn_orient_matrix_UB_12 -0.0356253000
_diffrn_orient_matrix_UB_13 0.0815043000
_diffrn_orient_matrix_UB_21 -0.0727678000
_diffrn_orient_matrix_UB_22 0.0289714000
_diffrn_orient_matrix_UB_23 0.0559146000
_diffrn_orient_matrix_UB_31 -0.0622249000
_diffrn_orient_matrix_UB_32 -0.0671381000
_diffrn_orient_matrix_UB_33 -0.0190263000
_diffrn_radiation_monochromator mirror
_diffrn_radiation_probe x-ray
_diffrn_radiation_type 'Cu K\a'
_diffrn_radiation_wavelength 1.54184
_diffrn_reflns_av_R_equivalents 0.0346
_diffrn_reflns_av_unetI/netI 0.0118
_diffrn_reflns_Laue_measured_fraction_full 1.000
_diffrn_reflns_Laue_measured_fraction_max 0.996
_diffrn_reflns_limit_h_max 17
_diffrn_reflns_limit_h_min -17
_diffrn_reflns_limit_k_max 23
_diffrn_reflns_limit_k_min -23
_diffrn_reflns_limit_l_max 19
_diffrn_reflns_limit_l_min -19
_diffrn_reflns_number 113646
_diffrn_reflns_point_group_measured_fraction_full 1.000
_diffrn_reflns_point_group_measured_fraction_max 0.996
_diffrn_reflns_theta_full 67.684
_diffrn_reflns_theta_max 76.545
_diffrn_reflns_theta_min 3.712
_diffrn_source 'micro-focus sealed X-ray tube'
_diffrn_source_type 'SuperNova (Cu) X-ray Source'
_exptl_absorpt_coefficient_mu 2.835
_exptl_absorpt_correction_T_max 1.00000
_exptl_absorpt_correction_T_min 0.92079
_exptl_absorpt_correction_type multi-scan
_exptl_absorpt_process_details
;
CrysAlisPro 1.171.42.72a (Rigaku Oxford Diffraction, 2022)
Empirical absorption correction using spherical harmonics,
implemented in SCALE3 ABSPACK scaling algorithm.
;
_exptl_crystal_colour colourless
_exptl_crystal_density_diffrn 1.583
_exptl_crystal_description block
_exptl_crystal_F_000 1940
_exptl_crystal_recrystallization_method 'Re-crystallisation from solvent: Benzene (slow evaporation)'
_exptl_crystal_size_max 0.186
_exptl_crystal_size_mid 0.159
_exptl_crystal_size_min 0.136
_exptl_transmission_factor_max 1.00000
_exptl_transmission_factor_min 0.92079
_refine_diff_density_max 0.290
_refine_diff_density_min -0.310
_refine_diff_density_rms 0.045
_refine_ls_extinction_method none
_refine_ls_goodness_of_fit_ref 0.875
_refine_ls_hydrogen_treatment constr
_refine_ls_matrix_type full
_refine_ls_number_parameters 596
_refine_ls_number_reflns 8466
_refine_ls_number_restraints 162
_refine_ls_restrained_S_all 0.880
_refine_ls_R_factor_all 0.0260
_refine_ls_R_factor_gt 0.0233
_refine_ls_shift/su_max 0.003
_refine_ls_shift/su_mean 0.000
_refine_ls_structure_factor_coef Fsqd
_refine_ls_weighting_details 'w=1/[\s^2^(Fo^2^)+(0.1000P)^2^] where P=(Fo^2^+2Fc^2^)/3'
_refine_ls_weighting_scheme calc
_refine_ls_wR_factor_gt 0.0923
_refine_ls_wR_factor_ref 0.0969
_reflns_Friedel_coverage 0.000
_reflns_number_gt 7817
_reflns_number_total 8466
_reflns_threshold_expression 'I > 2\s(I)'
_cod_data_source_file d5sc05666g2.cif
_cod_data_source_block compound_trans4
_cod_database_code 1576718
_shelx_shelxl_version_number 2018/3
_chemical_oxdiff_formula 'C50 H50 Cu2 F20 P4 Zn2'
_shelx_space_group_comment
;
The symmetry employed for this shelxl refinement is uniquely defined
by the following loop, which should always be used as a source of
symmetry information in preference to the above space-group names.
They are only intended as comments.
;
_olex2_refinement_description
;
1. Fixed Uiso
 At 1.2 times of:
  All C(H) groups
2. Restrained distances
 C201-C200 \\sim C1A-C38
 with sigma of 0.02
 C201-C202 \\sim C1A-C1B
 with sigma of 0.02
 C200-C205 \\sim C38-C1E
 with sigma of 0.02
 C202-C203 \\sim C1B-C1C
 with sigma of 0.02
 C205-C204 \\sim C1E-C1D
 with sigma of 0.02
 C203-C204 \\sim C1C-C1D
 with sigma of 0.02
 C201-C205 \\sim C1A-C1E
 with sigma of 0.04
 C201-C203 \\sim C1A-C1C
 with sigma of 0.04
 C200-C202 \\sim C38-C1B
 with sigma of 0.04
 C200-C204 \\sim C38-C1D
 with sigma of 0.04
 C202-C204 \\sim C1B-C1D
 with sigma of 0.04
 C205-C203 \\sim C1E-C1C
 with sigma of 0.04
3. Uiso/Uaniso restraints and constraints
C38 \\sim C200 \\sim C1A \\sim C201 \\sim C1B \\sim C202 \\sim C1C \\sim C203
\\sim C204 \\sim C1D \\sim C205 \\sim C1E: within 1.7A with sigma of 0.01 and
sigma for terminal atoms of 0.02 within 1.7A
4. Others
 Sof(C38)=Sof(H38)=Sof(C1A)=Sof(H1A)=Sof(C1B)=Sof(H1B)=Sof(C1C)=Sof(H1C)=
 Sof(C1D)=Sof(H1D)=Sof(C1E)=Sof(H1E)=1-FVAR(1)
 Sof(C201)=Sof(H201)=Sof(C200)=Sof(H200)=Sof(C202)=Sof(H202)=Sof(C205)=
 Sof(H205)=Sof(C203)=Sof(H203)=Sof(C204)=Sof(H204)=FVAR(1)
5.a Ternary CH refined with riding coordinates:
 C1(H1)
5.b Aromatic/amide H refined with riding coordinates:
 C7(H7), C15(H15), C9(H9), C25(H25), C3(H3), C13(H13), C21(H21), C23(H23),
 C4(H4), C19(H19), C5(H5), C22(H22), C6(H6), C16(H16), C10(H10), C12(H12),
 C11(H11), C24(H24), C17(H17), C18(H18), C101(H101), C102(H102), C100(H100),
 C201(H201), C200(H200), C202(H202), C205(H205), C203(H203), C204(H204),
 C38(H38), C1A(H1A), C1B(H1B), C1C(H1C), C1D(H1D), C1E(H1E)

Disorder Modelling Details: A molecule of benzene in the asymmetric unit 
was positionally disordered over two positions. As a result, it was split 
into two parts and refined with an occupancy ratio of 0.66:0.34. The thermal 
parameters of the carbon atoms were restrained to be similar to one another 
through the use of the SIMU command.
;
_ins_header
;
TITL 026bec23 in P2(1)/n 
REM P2(1)/n (#14 in standard setting)
CELL 1.54184  13.944645  18.937155  15.520695  90.0000  99.4263  90.0000
ZERR    2.00   0.000108   0.000136   0.000118   0.0000   0.0007   0.0000
LATT  1
SYMM -x+1/2, y+1/2,-z+1/2 
SFAC C H F P Cu Zn
UNIT 100.00 100.00 40.00 8.00 4.00 4.00
REM  CrysAlisPro recorded range (K): Min=150.0; max=150.0; aver:150.0
TEMP -123
TREF
HKLF 4
END
;
_olex2_submission_special_instructions 'No special instructions were received'
_oxdiff_exptl_absorpt_empirical_details
;
Empirical correction (ABSPACK) includes:
- Absorption correction using spherical harmonics
- Frame scaling
;
_oxdiff_exptl_absorpt_empirical_full_max 1.100
_oxdiff_exptl_absorpt_empirical_full_min 0.932

loop_
_space_group_symop_operation_xyz
'x, y, z'
'-x+1/2, y+1/2, -z+1/2'
'-x, -y, -z'
'x-1/2, -y-1/2, z-1/2'

loop_
_atom_site_label
_atom_site_type_symbol
_atom_site_fract_x
_atom_site_fract_y
_atom_site_fract_z
_atom_site_U_iso_or_equiv
_atom_site_adp_type
_atom_site_occupancy
_atom_site_site_symmetry_order
_atom_site_calc_flag
_atom_site_refinement_flags_posn
_atom_site_refinement_flags_adp
_atom_site_refinement_flags_occupancy
_atom_site_disorder_assembly
_atom_site_disorder_group
Zn1 Zn 0.44610(2) 0.57450(2) 0.74292(2) 0.02168(7) Uani 1 1 d . . . . .
Cu1 Cu 0.53735(2) 0.56751(2) 1.02531(2) 0.01877(7) Uani 1 1 d . . . . .
P2 P 0.34755(2) 0.47014(2) 0.86779(2) 0.01695(8) Uani 1 1 d . . . . .
P1 P 0.41381(2) 0.61469(2) 0.93431(2) 0.01643(8) Uani 1 1 d . . . . .
F1 F 0.62947(6) 0.53609(5) 0.88865(5) 0.0341(2) Uani 1 1 d . . . . .
F6 F 0.53455(6) 0.65296(6) 0.59528(7) 0.0392(2) Uani 1 1 d . . . . .
F2 F 0.79800(7) 0.47310(6) 0.87646(7) 0.0408(2) Uani 1 1 d . . . . .
F8 F 0.26512(7) 0.76939(5) 0.43904(6) 0.0413(2) Uani 1 1 d . . . . .
F5 F 0.52259(8) 0.49701(6) 0.58780(6) 0.0442(2) Uani 1 1 d . . . . .
F7 F 0.45502(7) 0.73326(6) 0.45975(7) 0.0447(2) Uani 1 1 d . . . . .
F9 F 0.15258(7) 0.72414(6) 0.55658(7) 0.0466(3) Uani 1 1 d . . . . .
F3 F 0.82906(8) 0.41709(6) 0.72181(8) 0.0509(3) Uani 1 1 d . . . . .
F4 F 0.69043(10) 0.43021(7) 0.57725(8) 0.0549(3) Uani 1 1 d . . . . .
C20 C 0.22249(9) 0.45790(6) 0.88554(8) 0.0199(2) Uani 1 1 d . . . . .
C2 C 0.44417(9) 0.69501(6) 0.87941(8) 0.0203(2) Uani 1 1 d . . . . .
C32 C 0.38497(10) 0.64100(7) 0.64766(8) 0.0244(3) Uani 1 1 d . . . . .
C14 C 0.34931(9) 0.42304(7) 0.76555(9) 0.0211(2) Uani 1 1 d . . . . .
C8 C 0.31968(9) 0.64323(6) 0.99530(8) 0.0216(2) Uani 1 1 d . . . . .
C26 C 0.56840(9) 0.51993(7) 0.73831(9) 0.0238(3) Uani 1 1 d . . . . .
C33 C 0.43863(10) 0.66780(8) 0.58783(9) 0.0265(3) Uani 1 1 d . . . . .
C7 C 0.53777(10) 0.70243(7) 0.85951(9) 0.0268(3) Uani 1 1 d . . . . .
H7 H 0.586798 0.669266 0.881579 0.032 Uiso 1 1 calc R U . . .
C15 C 0.31710(10) 0.45518(7) 0.68482(9) 0.0268(3) Uani 1 1 d . . . . .
H15 H 0.291040 0.501612 0.683018 0.032 Uiso 1 1 calc R U . . .
C27 C 0.64132(10) 0.51058(7) 0.80854(9) 0.0237(3) Uani 1 1 d . . . . .
C9 C 0.22152(10) 0.64471(8) 0.95839(10) 0.0275(3) Uani 1 1 d . . . . .
H9 H 0.201295 0.627567 0.900752 0.033 Uiso 1 1 calc R U . . .
C25 C 0.20271(10) 0.41752(8) 0.95521(9) 0.0286(3) Uani 1 1 d . . . . .
H25 H 0.254435 0.395419 0.993111 0.034 Uiso 1 1 calc R U . . .
C3 C 0.37341(11) 0.74491(7) 0.84815(10) 0.0296(3) Uani 1 1 d . . . . .
H3 H 0.309998 0.741143 0.862615 0.036 Uiso 1 1 calc R U . . .
C1 C 0.36284(9) 0.56144(6) 0.84271(8) 0.0177(2) Uani 1 1 d . . . . .
H1 H 0.296687 0.580761 0.820417 0.021 Uiso 1 1 calc R U . . .
C37 C 0.28881(10) 0.66200(8) 0.63375(9) 0.0270(3) Uani 1 1 d . . . . .
C13 C 0.34784(12) 0.66688(8) 1.08096(10) 0.0329(3) Uani 1 1 d . . . . .
H13 H 0.414274 0.664840 1.107252 0.039 Uiso 1 1 calc R U . . .
C21 C 0.14517(10) 0.48879(8) 0.82931(10) 0.0294(3) Uani 1 1 d . . . . .
H21 H 0.157712 0.515533 0.780577 0.035 Uiso 1 1 calc R U . . .
C28 C 0.72902(10) 0.47755(7) 0.80552(10) 0.0275(3) Uani 1 1 d . . . . .
C36 C 0.24686(10) 0.70530(8) 0.56607(10) 0.0302(3) Uani 1 1 d . . . . .
C35 C 0.30362(11) 0.72869(8) 0.50709(10) 0.0299(3) Uani 1 1 d . . . . .
C31 C 0.58831(11) 0.49116(8) 0.66116(9) 0.0292(3) Uani 1 1 d . . . . .
C34 C 0.40026(11) 0.71028(8) 0.51793(9) 0.0293(3) Uani 1 1 d . . . . .
C23 C 0.03179(11) 0.44133(9) 0.91505(12) 0.0343(3) Uani 1 1 d . . . . .
H23 H -0.032960 0.436421 0.925941 0.041 Uiso 1 1 calc R U . . .
C29 C 0.74478(11) 0.44996(8) 0.72694(11) 0.0330(3) Uani 1 1 d . . . . .
C4 C 0.39566(12) 0.80022(8) 0.79580(11) 0.0360(3) Uani 1 1 d . . . . .
H4 H 0.347149 0.833869 0.774105 0.043 Uiso 1 1 calc R U . . .
C19 C 0.38436(12) 0.35423(8) 0.76676(10) 0.0327(3) Uani 1 1 d . . . . .
H19 H 0.405427 0.331165 0.820907 0.039 Uiso 1 1 calc R U . . .
C5 C 0.48839(12) 0.80642(8) 0.77514(11) 0.0359(3) Uani 1 1 d . . . . .
H5 H 0.503032 0.843880 0.738706 0.043 Uiso 1 1 calc R U . . .
C22 C 0.05039(10) 0.48071(8) 0.84414(12) 0.0336(3) Uani 1 1 d . . . . .
H22 H -0.001703 0.502052 0.805867 0.040 Uiso 1 1 calc R U . . .
C30 C 0.67403(12) 0.45662(9) 0.65405(10) 0.0339(3) Uani 1 1 d . . . . .
C6 C 0.55958(12) 0.75802(9) 0.80764(11) 0.0353(3) Uani 1 1 d . . . . .
H6 H 0.623426 0.762823 0.794444 0.042 Uiso 1 1 calc R U . . .
C16 C 0.32281(13) 0.41979(9) 0.60682(10) 0.0366(3) Uani 1 1 d . . . . .
H16 H 0.301711 0.442273 0.552298 0.044 Uiso 1 1 calc R U . . .
C10 C 0.15329(11) 0.67126(8) 1.00591(12) 0.0355(3) Uani 1 1 d . . . . .
H10 H 0.086546 0.672518 0.980439 0.043 Uiso 1 1 calc R U . . .
C12 C 0.27913(14) 0.69332(10) 1.12779(12) 0.0429(4) Uani 1 1 d . . . . .
H12 H 0.298789 0.709700 1.185850 0.052 Uiso 1 1 calc R U . . .
C11 C 0.18212(13) 0.69593(9) 1.09027(12) 0.0411(4) Uani 1 1 d . . . . .
H11 H 0.135346 0.714584 1.122242 0.049 Uiso 1 1 calc R U . . .
C24 C 0.10754(12) 0.40927(10) 0.96983(11) 0.0373(3) Uani 1 1 d . . . . .
H24 H 0.094542 0.381513 1.017585 0.045 Uiso 1 1 calc R U . . .
C17 C 0.35930(14) 0.35198(10) 0.60955(11) 0.0430(4) Uani 1 1 d . . . . .
H17 H 0.364225 0.327906 0.556751 0.052 Uiso 1 1 calc R U . . .
C18 C 0.38861(15) 0.31912(10) 0.68858(13) 0.0466(4) Uani 1 1 d . . . . .
H18 H 0.412003 0.271951 0.689835 0.056 Uiso 1 1 calc R U . . .
C101 C 0.96126(16) 0.44945(11) 0.54833(13) 0.0473(4) Uani 1 1 d . . . . .
H101 H 0.934928 0.414487 0.581628 0.057 Uiso 1 1 calc R U . . .
C102 C 1.05599(16) 0.47196(11) 0.57329(12) 0.0496(4) Uani 1 1 d . . . . .
H102 H 1.094504 0.452738 0.624021 0.060 Uiso 1 1 calc R U . . .
C100 C 0.90514(15) 0.47757(11) 0.47544(14) 0.0488(4) Uani 1 1 d . . . . .
H100 H 0.839823 0.462410 0.458537 0.059 Uiso 1 1 calc R U . . .
C201 C 0.4258(5) 0.8433(4) 0.2804(3) 0.0513(12) Uani 0.664(7) 1 d D U P A 1
H201 H 0.455269 0.832540 0.338517 0.062 Uiso 0.664(7) 1 calc R U P A 1
C200 C 0.3276(4) 0.8574(4) 0.2624(5) 0.0523(13) Uani 0.664(7) 1 d D U P A 1
H200 H 0.289814 0.857263 0.308064 0.063 Uiso 0.664(7) 1 calc R U P A 1
C202 C 0.4818(3) 0.8445(2) 0.2146(4) 0.0486(10) Uani 0.664(7) 1 d D U P A 1
H202 H 0.549891 0.836443 0.227986 0.058 Uiso 0.664(7) 1 calc R U P A 1
C205 C 0.2854(3) 0.8714(3) 0.1800(5) 0.0586(14) Uani 0.664(7) 1 d D U P A 1
H205 H 0.217749 0.881474 0.168002 0.070 Uiso 0.664(7) 1 calc R U P A 1
C203 C 0.4390(4) 0.8575(2) 0.1296(3) 0.0570(11) Uani 0.664(7) 1 d D U P A 1
H203 H 0.476766 0.856993 0.083917 0.068 Uiso 0.664(7) 1 calc R U P A 1
C204 C 0.3398(5) 0.8713(3) 0.1115(4) 0.0690(15) Uani 0.664(7) 1 d D U P A 1
H204 H 0.309095 0.880652 0.053314 0.083 Uiso 0.664(7) 1 calc R U P A 1
F10 F 0.22751(6) 0.63941(6) 0.68807(6) 0.0403(2) Uani 1 1 d . . . . .
C38 C 0.3550(10) 0.8533(9) 0.2790(7) 0.049(2) Uani 0.336(7) 1 d D U P A 2
H38 H 0.343905 0.850199 0.337661 0.058 Uiso 0.336(7) 1 calc R U P A 2
C1A C 0.4461(9) 0.8473(8) 0.2618(9) 0.054(2) Uani 0.336(7) 1 d D U P A 2
H1A H 0.498083 0.838492 0.308364 0.065 Uiso 0.336(7) 1 calc R U P A 2
C1B C 0.4652(7) 0.8537(5) 0.1789(10) 0.060(2) Uani 0.336(7) 1 d D U P A 2
H1B H 0.529141 0.848728 0.166053 0.072 Uiso 0.336(7) 1 calc R U P A 2
C1C C 0.3860(10) 0.8679(5) 0.1134(7) 0.060(2) Uani 0.336(7) 1 d D U P A 2
H1C H 0.397672 0.876125 0.055642 0.072 Uiso 0.336(7) 1 calc R U P A 2
C1D C 0.2909(8) 0.8706(4) 0.1297(6) 0.0478(17) Uani 0.336(7) 1 d D U P A 2
H1D H 0.236940 0.876963 0.084332 0.057 Uiso 0.336(7) 1 calc R U P A 2
C1E C 0.2800(9) 0.8635(6) 0.2152(7) 0.048(2) Uani 0.336(7) 1 d D U P A 2
H1E H 0.216429 0.865915 0.229645 0.058 Uiso 0.336(7) 1 calc R U P A 2

loop_
_atom_site_aniso_label
_atom_site_aniso_U_11
_atom_site_aniso_U_22
_atom_site_aniso_U_33
_atom_site_aniso_U_23
_atom_site_aniso_U_13
_atom_site_aniso_U_12
Zn1 0.01591(11) 0.02908(12) 0.01965(11) 0.00410(6) 0.00173(7) 0.00369(6)
Cu1 0.01574(11) 0.01928(11) 0.01994(11) 0.00195(6) -0.00105(8) 0.00099(6)
P2 0.01407(15) 0.01718(15) 0.01862(15) 0.00071(10) -0.00030(11) 0.00018(10)
P1 0.01372(15) 0.01625(14) 0.01877(15) 0.00099(10) 0.00105(11) 0.00108(10)
F1 0.0296(4) 0.0506(5) 0.0216(4) -0.0039(3) 0.0024(3) 0.0129(4)
F6 0.0200(4) 0.0547(6) 0.0436(5) 0.0177(4) 0.0072(4) 0.0021(4)
F2 0.0245(4) 0.0518(6) 0.0423(5) 0.0021(4) -0.0061(4) 0.0142(4)
F8 0.0423(5) 0.0408(5) 0.0369(5) 0.0189(4) -0.0053(4) 0.0032(4)
F5 0.0386(5) 0.0683(7) 0.0231(4) -0.0062(4) -0.0021(4) 0.0023(5)
F7 0.0376(5) 0.0544(6) 0.0436(5) 0.0234(5) 0.0110(4) -0.0039(4)
F9 0.0268(5) 0.0630(7) 0.0482(6) 0.0209(5) 0.0006(4) 0.0177(4)
F3 0.0341(5) 0.0587(6) 0.0632(7) -0.0083(5) 0.0178(5) 0.0218(5)
F4 0.0575(7) 0.0687(8) 0.0428(6) -0.0239(5) 0.0204(5) 0.0068(5)
C20 0.0161(5) 0.0191(5) 0.0240(6) -0.0026(4) 0.0017(4) -0.0013(4)
C2 0.0206(6) 0.0176(5) 0.0217(6) 0.0004(4) 0.0005(4) -0.0019(4)
C32 0.0213(6) 0.0284(6) 0.0222(6) 0.0037(5) -0.0009(5) 0.0019(5)
C14 0.0159(6) 0.0218(6) 0.0247(6) -0.0034(4) 0.0008(4) -0.0005(4)
C8 0.0210(6) 0.0184(5) 0.0265(6) -0.0005(4) 0.0070(5) 0.0018(4)
C26 0.0194(6) 0.0282(6) 0.0243(6) 0.0024(5) 0.0050(5) 0.0032(5)
C33 0.0189(6) 0.0303(7) 0.0294(7) 0.0041(5) 0.0009(5) -0.0005(5)
C7 0.0205(6) 0.0267(6) 0.0320(7) 0.0058(5) 0.0002(5) -0.0023(5)
C15 0.0286(7) 0.0268(6) 0.0231(6) -0.0032(5) -0.0016(5) -0.0018(5)
C27 0.0216(6) 0.0269(6) 0.0230(6) -0.0003(5) 0.0046(5) 0.0048(5)
C9 0.0210(6) 0.0297(7) 0.0322(7) 0.0032(5) 0.0058(5) 0.0034(5)
C25 0.0215(7) 0.0374(7) 0.0260(6) 0.0044(5) 0.0012(5) -0.0032(5)
C3 0.0248(7) 0.0235(6) 0.0399(8) 0.0061(5) 0.0037(6) 0.0014(5)
C1 0.0157(5) 0.0181(5) 0.0185(5) 0.0014(4) 0.0005(4) 0.0010(4)
C37 0.0228(6) 0.0333(7) 0.0244(6) 0.0055(5) 0.0025(5) 0.0016(5)
C13 0.0312(7) 0.0338(7) 0.0337(7) -0.0095(6) 0.0053(6) 0.0000(6)
C21 0.0196(6) 0.0290(7) 0.0378(7) 0.0073(5) -0.0006(5) -0.0016(5)
C28 0.0199(6) 0.0295(7) 0.0317(7) 0.0024(5) 0.0004(5) 0.0056(5)
C36 0.0226(6) 0.0336(7) 0.0326(7) 0.0055(6) -0.0008(5) 0.0057(5)
C35 0.0329(7) 0.0252(6) 0.0285(7) 0.0079(5) -0.0046(6) 0.0011(5)
C31 0.0265(7) 0.0364(7) 0.0245(6) -0.0020(5) 0.0033(5) -0.0015(6)
C34 0.0298(7) 0.0286(7) 0.0290(7) 0.0073(5) 0.0038(5) -0.0056(5)
C23 0.0184(6) 0.0379(8) 0.0481(9) -0.0069(6) 0.0101(6) -0.0038(6)
C29 0.0236(7) 0.0326(7) 0.0453(8) -0.0024(6) 0.0125(6) 0.0083(6)
C4 0.0365(8) 0.0228(6) 0.0459(9) 0.0109(6) -0.0015(6) 0.0025(6)
C19 0.0344(8) 0.0271(7) 0.0342(7) -0.0040(5) -0.0017(6) 0.0075(6)
C5 0.0402(8) 0.0272(7) 0.0385(8) 0.0114(6) 0.0006(6) -0.0085(6)
C22 0.0168(6) 0.0282(7) 0.0533(9) 0.0012(6) -0.0012(6) 0.0003(5)
C30 0.0354(8) 0.0370(8) 0.0320(7) -0.0097(6) 0.0139(6) 0.0019(6)
C6 0.0280(7) 0.0374(8) 0.0403(8) 0.0093(6) 0.0055(6) -0.0090(6)
C16 0.0404(9) 0.0423(8) 0.0251(7) -0.0072(6) -0.0006(6) -0.0035(7)
C10 0.0242(7) 0.0355(8) 0.0497(9) 0.0060(6) 0.0150(6) 0.0078(6)
C12 0.0514(10) 0.0412(9) 0.0393(8) -0.0147(7) 0.0166(8) 0.0020(7)
C11 0.0433(9) 0.0347(8) 0.0520(9) -0.0031(7) 0.0275(8) 0.0086(7)
C24 0.0267(7) 0.0523(9) 0.0346(8) 0.0044(7) 0.0097(6) -0.0086(7)
C17 0.0437(9) 0.0494(10) 0.0354(8) -0.0198(7) 0.0045(7) 0.0041(7)
C18 0.0523(10) 0.0347(8) 0.0503(10) -0.0166(7) 0.0014(8) 0.0147(7)
C101 0.0532(11) 0.0478(10) 0.0427(9) 0.0051(8) 0.0135(8) 0.0062(8)
C102 0.0537(11) 0.0548(11) 0.0356(9) 0.0022(7) -0.0065(8) 0.0091(8)
C100 0.0392(9) 0.0503(10) 0.0543(10) -0.0030(8) 0.0002(8) 0.0030(8)
C201 0.057(3) 0.054(2) 0.0422(19) 0.0044(16) 0.0048(17) 0.001(2)
C200 0.051(3) 0.0420(17) 0.064(4) -0.005(2) 0.011(2) 0.009(2)
C202 0.0372(17) 0.0550(18) 0.050(2) 0.0228(17) -0.0046(16) -0.0052(13)
C205 0.0479(19) 0.0413(17) 0.080(4) 0.010(3) -0.008(3) 0.0033(14)
C203 0.053(3) 0.070(2) 0.048(2) 0.0364(17) 0.0076(19) -0.0059(19)
C204 0.050(3) 0.071(2) 0.074(3) 0.0380(19) -0.023(3) -0.004(3)
F10 0.0214(4) 0.0629(6) 0.0379(5) 0.0208(4) 0.0089(3) 0.0115(4)
C38 0.060(5) 0.045(3) 0.035(3) -0.003(2) -0.008(3) 0.003(4)
C1A 0.047(4) 0.048(3) 0.062(5) 0.006(4) -0.005(4) 0.001(3)
C1B 0.048(4) 0.061(4) 0.072(5) 0.018(4) 0.011(4) -0.004(3)
C1C 0.056(5) 0.067(3) 0.059(4) 0.028(3) 0.013(4) 0.000(5)
C1D 0.047(4) 0.051(3) 0.042(3) 0.009(3) -0.005(3) 0.003(3)
C1E 0.062(4) 0.039(3) 0.043(4) -0.011(3) 0.004(4) 0.005(3)

loop_
_atom_type_symbol
_atom_type_description
_atom_type_scat_dispersion_real
_atom_type_scat_dispersion_imag
_atom_type_scat_source
C C 0.0181 0.0091 'International Tables Vol C Tables 4.2.6.8 and 6.1.1.4'
H H 0.0000 0.0000 'International Tables Vol C Tables 4.2.6.8 and 6.1.1.4'
Cu Cu -1.9646 0.5888 'International Tables Vol C Tables 4.2.6.8 and 6.1.1.4'
F F 0.0727 0.0534 'International Tables Vol C Tables 4.2.6.8 and 6.1.1.4'
P P 0.2955 0.4335 'International Tables Vol C Tables 4.2.6.8 and 6.1.1.4'
Zn Zn -1.5491 0.6778 'International Tables Vol C Tables 4.2.6.8 and 6.1.1.4'

loop_
_geom_angle_atom_site_label_1
_geom_angle_atom_site_label_2
_geom_angle_atom_site_label_3
_geom_angle
_geom_angle_site_symmetry_1
_geom_angle_site_symmetry_3
_geom_angle_publ_flag
C32 Zn1 C1 113.30(5) . . ?
C26 Zn1 C32 123.66(5) . . ?
C26 Zn1 C1 122.86(5) . . ?
P2 Cu1 Cu1 96.048(11) 3_667 3_667 ?
P1 Cu1 Cu1 88.570(11) . 3_667 ?
P1 Cu1 P2 171.196(14) . 3_667 ?
C20 P2 Cu1 115.89(4) . 3_667 ?
C14 P2 Cu1 112.38(4) . 3_667 ?
C14 P2 C20 102.63(6) . . ?
C1 P2 Cu1 111.93(4) . 3_667 ?
C1 P2 C20 107.82(6) . . ?
C1 P2 C14 105.30(6) . . ?
C2 P1 Cu1 114.54(4) . . ?
C8 P1 Cu1 109.74(4) . . ?
C8 P1 C2 103.72(6) . . ?
C1 P1 Cu1 116.25(4) . . ?
C1 P1 C2 100.98(6) . . ?
C1 P1 C8 110.69(6) . . ?
C25 C20 P2 120.29(10) . . ?
C25 C20 C21 119.00(12) . . ?
C21 C20 P2 120.71(10) . . ?
C7 C2 P1 118.91(10) . . ?
C3 C2 P1 121.44(10) . . ?
C3 C2 C7 119.23(12) . . ?
C33 C32 Zn1 120.71(10) . . ?
C33 C32 C37 114.08(12) . . ?
C37 C32 Zn1 125.18(10) . . ?
C15 C14 P2 121.21(10) . . ?
C19 C14 P2 120.08(11) . . ?
C19 C14 C15 118.70(13) . . ?
C9 C8 P1 122.32(10) . . ?
C9 C8 C13 119.24(13) . . ?
C13 C8 P1 118.40(10) . . ?
C27 C26 Zn1 124.12(10) . . ?
C27 C26 C31 114.08(12) . . ?
C31 C26 Zn1 121.72(10) . . ?
F6 C33 C32 120.20(12) . . ?
F6 C33 C34 115.91(12) . . ?
C32 C33 C34 123.89(13) . . ?
C2 C7 H7 119.8 . . ?
C6 C7 C2 120.39(13) . . ?
C6 C7 H7 119.8 . . ?
C14 C15 H15 119.6 . . ?
C16 C15 C14 120.77(14) . . ?
C16 C15 H15 119.6 . . ?
F1 C27 C26 119.41(11) . . ?
F1 C27 C28 115.46(12) . . ?
C26 C27 C28 125.13(13) . . ?
C8 C9 H9 120.0 . . ?
C10 C9 C8 120.02(14) . . ?
C10 C9 H9 120.0 . . ?
C20 C25 H25 119.8 . . ?
C20 C25 C24 120.36(14) . . ?
C24 C25 H25 119.8 . . ?
C2 C3 H3 120.0 . . ?
C4 C3 C2 120.03(14) . . ?
C4 C3 H3 120.0 . . ?
Zn1 C1 H1 107.0 . . ?
P2 C1 Zn1 111.96(6) . . ?
P2 C1 H1 107.0 . . ?
P1 C1 Zn1 108.90(6) . . ?
P1 C1 P2 114.60(6) . . ?
P1 C1 H1 107.0 . . ?
C32 C37 C36 124.61(13) . . ?
F10 C37 C32 120.24(12) . . ?
F10 C37 C36 115.15(12) . . ?
C8 C13 H13 119.9 . . ?
C12 C13 C8 120.25(15) . . ?
C12 C13 H13 119.9 . . ?
C20 C21 H21 119.7 . . ?
C22 C21 C20 120.55(14) . . ?
C22 C21 H21 119.7 . . ?
F2 C28 C27 121.38(13) . . ?
F2 C28 C29 120.42(13) . . ?
C29 C28 C27 118.19(13) . . ?
F9 C36 C37 121.57(14) . . ?
F9 C36 C35 119.92(13) . . ?
C35 C36 C37 118.51(13) . . ?
F8 C35 C36 120.45(14) . . ?
F8 C35 C34 119.86(14) . . ?
C34 C35 C36 119.68(13) . . ?
F5 C31 C26 119.65(13) . . ?
F5 C31 C30 116.73(13) . . ?
C30 C31 C26 123.61(14) . . ?
F7 C34 C33 121.59(13) . . ?
F7 C34 C35 119.20(13) . . ?
C35 C34 C33 119.20(13) . . ?
C22 C23 H23 120.0 . . ?
C24 C23 H23 120.0 . . ?
C24 C23 C22 120.00(14) . . ?
F3 C29 C28 119.75(15) . . ?
F3 C29 C30 120.57(14) . . ?
C28 C29 C30 119.68(13) . . ?
C3 C4 H4 119.9 . . ?
C5 C4 C3 120.27(14) . . ?
C5 C4 H4 119.9 . . ?
C14 C19 H19 120.0 . . ?
C14 C19 C18 120.02(15) . . ?
C18 C19 H19 120.0 . . ?
C4 C5 H5 120.0 . . ?
C6 C5 C4 119.98(14) . . ?
C6 C5 H5 120.0 . . ?
C21 C22 C23 119.84(14) . . ?
C21 C22 H22 120.1 . . ?
C23 C22 H22 120.1 . . ?
F4 C30 C31 121.38(15) . . ?
F4 C30 C29 119.32(14) . . ?
C29 C30 C31 119.29(13) . . ?
C7 C6 H6 120.0 . . ?
C5 C6 C7 120.07(14) . . ?
C5 C6 H6 120.0 . . ?
C15 C16 H16 120.2 . . ?
C17 C16 C15 119.54(16) . . ?
C17 C16 H16 120.2 . . ?
C9 C10 H10 119.8 . . ?
C11 C10 C9 120.35(15) . . ?
C11 C10 H10 119.8 . . ?
C13 C12 H12 119.9 . . ?
C11 C12 C13 120.26(16) . . ?
C11 C12 H12 119.9 . . ?
C10 C11 H11 120.1 . . ?
C12 C11 C10 119.86(14) . . ?
C12 C11 H11 120.1 . . ?
C25 C24 H24 119.9 . . ?
C23 C24 C25 120.21(15) . . ?
C23 C24 H24 119.9 . . ?
C16 C17 H17 119.9 . . ?
C18 C17 C16 120.16(15) . . ?
C18 C17 H17 119.9 . . ?
C19 C18 H18 119.6 . . ?
C17 C18 C19 120.76(16) . . ?
C17 C18 H18 119.6 . . ?
C102 C101 H101 120.0 . . ?
C100 C101 H101 120.0 . . ?
C100 C101 C102 120.07(19) . . ?
C101 C102 H102 119.9 . . ?
C101 C102 C100 120.14(18) . 3_766 ?
C100 C102 H102 119.9 3_766 . ?
C101 C100 C102 119.79(19) . 3_766 ?
C101 C100 H100 120.1 . . ?
C102 C100 H100 120.1 3_766 . ?
C200 C201 H201 119.7 . . ?
C200 C201 C202 120.6(6) . . ?
C202 C201 H201 119.7 . . ?
C201 C200 H200 120.1 . . ?
C205 C200 C201 119.8(6) . . ?
C205 C200 H200 120.1 . . ?
C201 C202 H202 120.0 . . ?
C203 C202 C201 120.0(5) . . ?
C203 C202 H202 120.0 . . ?
C200 C205 H205 119.5 . . ?
C200 C205 C204 120.9(5) . . ?
C204 C205 H205 119.5 . . ?
C202 C203 H203 120.4 . . ?
C202 C203 C204 119.2(5) . . ?
C204 C203 H203 120.4 . . ?
C205 C204 H204 120.3 . . ?
C203 C204 C205 119.3(4) . . ?
C203 C204 H204 120.3 . . ?
C1A C38 H38 119.4 . . ?
C1E C38 H38 119.4 . . ?
C1E C38 C1A 121.2(12) . . ?
C38 C1A H1A 119.5 . . ?
C38 C1A C1B 121.1(10) . . ?
C1B C1A H1A 119.5 . . ?
C1A C1B H1B 121.6 . . ?
C1A C1B C1C 116.8(8) . . ?
C1C C1B H1B 121.6 . . ?
C1B C1C H1C 118.7 . . ?
C1D C1C C1B 122.5(8) . . ?
C1D C1C H1C 118.7 . . ?
C1C C1D H1D 122.2 . . ?
C1E C1D C1C 115.7(10) . . ?
C1E C1D H1D 122.2 . . ?
C38 C1E C1D 122.5(12) . . ?
C38 C1E H1E 118.7 . . ?
C1D C1E H1E 118.7 . . ?

loop_
_geom_bond_atom_site_label_1
_geom_bond_atom_site_label_2
_geom_bond_distance
_geom_bond_site_symmetry_2
_geom_bond_publ_flag
Zn1 C32 2.0212(13) . ?
Zn1 C26 2.0054(13) . ?
Zn1 C1 2.0970(12) . ?
Cu1 Cu1 2.8235(4) 3_667 ?
Cu1 P2 2.2283(3) 3_667 ?
Cu1 P1 2.2280(3) . ?
P2 C20 1.8243(13) . ?
P2 C14 1.8239(13) . ?
P2 C1 1.7927(12) . ?
P1 C2 1.8267(13) . ?
P1 C8 1.8215(13) . ?
P1 C1 1.7923(12) . ?
F1 C27 1.3690(15) . ?
F6 C33 1.3532(16) . ?
F2 C28 1.3408(17) . ?
F8 C35 1.3460(16) . ?
F5 C31 1.3441(17) . ?
F7 C34 1.3468(17) . ?
F9 C36 1.3469(17) . ?
F3 C29 1.3438(17) . ?
F4 C30 1.3464(17) . ?
C20 C25 1.3885(19) . ?
C20 C21 1.3994(18) . ?
C2 C7 1.3967(19) . ?
C2 C3 1.3948(19) . ?
C32 C33 1.3811(19) . ?
C32 C37 1.3813(19) . ?
C14 C15 1.3993(19) . ?
C14 C19 1.3907(19) . ?
C8 C9 1.3950(19) . ?
C8 C13 1.397(2) . ?
C26 C27 1.3748(19) . ?
C26 C31 1.3845(19) . ?
C33 C34 1.386(2) . ?
C7 H7 0.9500 . ?
C7 C6 1.389(2) . ?
C15 H15 0.9500 . ?
C15 C16 1.397(2) . ?
C27 C28 1.3813(19) . ?
C9 H9 0.9500 . ?
C9 C10 1.390(2) . ?
C25 H25 0.9500 . ?
C25 C24 1.391(2) . ?
C3 H3 0.9500 . ?
C3 C4 1.391(2) . ?
C1 H1 1.0000 . ?
C37 C36 1.3844(19) . ?
C37 F10 1.3641(16) . ?
C13 H13 0.9500 . ?
C13 C12 1.387(2) . ?
C21 H21 0.9500 . ?
C21 C22 1.387(2) . ?
C28 C29 1.377(2) . ?
C36 C35 1.378(2) . ?
C35 C34 1.375(2) . ?
C31 C30 1.383(2) . ?
C23 H23 0.9500 . ?
C23 C22 1.388(2) . ?
C23 C24 1.383(2) . ?
C29 C30 1.380(2) . ?
C4 H4 0.9500 . ?
C4 C5 1.387(2) . ?
C19 H19 0.9500 . ?
C19 C18 1.393(2) . ?
C5 H5 0.9500 . ?
C5 C6 1.384(2) . ?
C22 H22 0.9500 . ?
C6 H6 0.9500 . ?
C16 H16 0.9500 . ?
C16 C17 1.379(3) . ?
C10 H10 0.9500 . ?
C10 C11 1.386(3) . ?
C12 H12 0.9500 . ?
C12 C11 1.383(3) . ?
C11 H11 0.9500 . ?
C24 H24 0.9500 . ?
C17 H17 0.9500 . ?
C17 C18 1.377(3) . ?
C18 H18 0.9500 . ?
C101 H101 0.9500 . ?
C101 C102 1.382(3) . ?
C101 C100 1.373(3) . ?
C102 H102 0.9500 . ?
C102 C100 1.383(3) 3_766 ?
C100 H100 0.9500 . ?
C201 H201 0.9500 . ?
C201 C200 1.379(7) . ?
C201 C202 1.385(6) . ?
C200 H200 0.9500 . ?
C200 C205 1.343(7) . ?
C202 H202 0.9500 . ?
C202 C203 1.378(5) . ?
C205 H205 0.9500 . ?
C205 C204 1.404(9) . ?
C203 H203 0.9500 . ?
C203 C204 1.391(6) . ?
C204 H204 0.9500 . ?
C38 H38 0.9500 . ?
C38 C1A 1.346(13) . ?
C38 C1E 1.331(11) . ?
C1A H1A 0.9500 . ?
C1A C1B 1.362(13) . ?
C1B H1B 0.9500 . ?
C1B C1C 1.398(12) . ?
C1C H1C 0.9500 . ?
C1C C1D 1.392(11) . ?
C1D H1D 0.9500 . ?
C1D C1E 1.366(10) . ?
C1E H1E 0.9500 . ?

loop_
_geom_torsion_atom_site_label_1
_geom_torsion_atom_site_label_2
_geom_torsion_atom_site_label_3
_geom_torsion_atom_site_label_4
_geom_torsion
_geom_torsion_site_symmetry_1
_geom_torsion_site_symmetry_2
_geom_torsion_site_symmetry_3
_geom_torsion_site_symmetry_4
_geom_torsion_publ_flag
Zn1 C32 C33 F6 -3.75(19) . . . . ?
Zn1 C32 C33 C34 176.12(11) . . . . ?
Zn1 C32 C37 C36 -177.21(12) . . . . ?
Zn1 C32 C37 F10 2.1(2) . . . . ?
Zn1 C26 C27 F1 3.87(19) . . . . ?
Zn1 C26 C27 C28 -175.17(11) . . . . ?
Zn1 C26 C31 F5 -2.9(2) . . . . ?
Zn1 C26 C31 C30 176.25(12) . . . . ?
Cu1 P2 C20 C25 -9.74(12) 3_667 . . . ?
Cu1 P2 C20 C21 170.39(10) 3_667 . . . ?
Cu1 P2 C14 C15 -151.52(10) 3_667 . . . ?
Cu1 P2 C14 C19 27.56(13) 3_667 . . . ?
Cu1 P2 C1 Zn1 91.98(5) 3_667 . . . ?
Cu1 P2 C1 P1 -32.69(8) 3_667 . . . ?
Cu1 P1 C2 C7 32.21(11) . . . . ?
Cu1 P1 C2 C3 -155.30(10) . . . . ?
Cu1 P1 C8 C9 -150.56(10) . . . . ?
Cu1 P1 C8 C13 31.88(12) . . . . ?
Cu1 P1 C1 Zn1 -83.78(5) . . . . ?
Cu1 P1 C1 P2 42.49(8) . . . . ?
P2 C20 C25 C24 178.75(12) . . . . ?
P2 C20 C21 C22 -178.53(12) . . . . ?
P2 C14 C15 C16 177.09(12) . . . . ?
P2 C14 C19 C18 -177.91(14) . . . . ?
P1 C2 C7 C6 171.29(12) . . . . ?
P1 C2 C3 C4 -170.72(12) . . . . ?
P1 C8 C9 C10 -175.81(11) . . . . ?
P1 C8 C13 C12 175.86(13) . . . . ?
F1 C27 C28 F2 -1.8(2) . . . . ?
F1 C27 C28 C29 179.18(13) . . . . ?
F6 C33 C34 F7 2.0(2) . . . . ?
F6 C33 C34 C35 -178.80(13) . . . . ?
F2 C28 C29 F3 1.4(2) . . . . ?
F2 C28 C29 C30 -178.31(14) . . . . ?
F8 C35 C34 F7 -0.2(2) . . . . ?
F8 C35 C34 C33 -179.39(13) . . . . ?
F5 C31 C30 F4 0.0(2) . . . . ?
F5 C31 C30 C29 179.03(14) . . . . ?
F9 C36 C35 F8 -1.1(2) . . . . ?
F9 C36 C35 C34 178.90(14) . . . . ?
F3 C29 C30 F4 -0.4(2) . . . . ?
F3 C29 C30 C31 -179.53(15) . . . . ?
C20 P2 C14 C15 83.30(12) . . . . ?
C20 P2 C14 C19 -97.62(12) . . . . ?
C20 P2 C1 Zn1 -139.43(6) . . . . ?
C20 P2 C1 P1 95.90(7) . . . . ?
C20 C25 C24 C23 -0.1(3) . . . . ?
C20 C21 C22 C23 -0.3(2) . . . . ?
C2 P1 C8 C9 86.63(12) . . . . ?
C2 P1 C8 C13 -90.93(12) . . . . ?
C2 P1 C1 Zn1 40.79(7) . . . . ?
C2 P1 C1 P2 167.06(7) . . . . ?
C2 C7 C6 C5 -0.1(2) . . . . ?
C2 C3 C4 C5 -0.6(2) . . . . ?
C32 C33 C34 F7 -177.85(14) . . . . ?
C32 C33 C34 C35 1.3(2) . . . . ?
C32 C37 C36 F9 -179.58(14) . . . . ?
C32 C37 C36 C35 1.0(2) . . . . ?
C14 P2 C20 C25 113.11(11) . . . . ?
C14 P2 C20 C21 -66.77(12) . . . . ?
C14 P2 C1 Zn1 -30.41(7) . . . . ?
C14 P2 C1 P1 -155.07(7) . . . . ?
C14 C15 C16 C17 1.0(2) . . . . ?
C14 C19 C18 C17 0.7(3) . . . . ?
C8 P1 C2 C7 151.79(11) . . . . ?
C8 P1 C2 C3 -35.72(13) . . . . ?
C8 P1 C1 Zn1 150.15(6) . . . . ?
C8 P1 C1 P2 -83.58(8) . . . . ?
C8 C9 C10 C11 -0.5(2) . . . . ?
C8 C13 C12 C11 0.5(3) . . . . ?
C26 C27 C28 F2 177.27(13) . . . . ?
C26 C27 C28 C29 -1.7(2) . . . . ?
C26 C31 C30 F4 -179.24(15) . . . . ?
C26 C31 C30 C29 -0.2(3) . . . . ?
C33 C32 C37 C36 0.7(2) . . . . ?
C33 C32 C37 F10 -179.98(13) . . . . ?
C7 C2 C3 C4 1.7(2) . . . . ?
C15 C14 C19 C18 1.2(2) . . . . ?
C15 C16 C17 C18 0.9(3) . . . . ?
C27 C26 C31 F5 -179.87(13) . . . . ?
C27 C26 C31 C30 -0.7(2) . . . . ?
C27 C28 C29 F3 -179.58(14) . . . . ?
C27 C28 C29 C30 0.7(2) . . . . ?
C9 C8 C13 C12 -1.8(2) . . . . ?
C9 C10 C11 C12 -0.8(3) . . . . ?
C25 C20 C21 C22 1.6(2) . . . . ?
C3 C2 C7 C6 -1.4(2) . . . . ?
C3 C4 C5 C6 -0.9(3) . . . . ?
C1 P2 C20 C25 -136.04(11) . . . . ?
C1 P2 C20 C21 44.08(12) . . . . ?
C1 P2 C14 C15 -29.42(12) . . . . ?
C1 P2 C14 C19 149.65(12) . . . . ?
C1 P1 C2 C7 -93.51(11) . . . . ?
C1 P1 C2 C3 78.98(12) . . . . ?
C1 P1 C8 C9 -20.94(13) . . . . ?
C1 P1 C8 C13 161.51(11) . . . . ?
C37 C32 C33 F6 178.20(13) . . . . ?
C37 C32 C33 C34 -1.9(2) . . . . ?
C37 C36 C35 F8 178.29(14) . . . . ?
C37 C36 C35 C34 -1.7(2) . . . . ?
C13 C8 C9 C10 1.7(2) . . . . ?
C13 C12 C11 C10 0.8(3) . . . . ?
C21 C20 C25 C24 -1.4(2) . . . . ?
C28 C29 C30 F4 179.25(15) . . . . ?
C28 C29 C30 C31 0.2(2) . . . . ?
C36 C35 C34 F7 179.80(14) . . . . ?
C36 C35 C34 C33 0.6(2) . . . . ?
C31 C26 C27 F1 -179.28(13) . . . . ?
C31 C26 C27 C28 1.7(2) . . . . ?
C4 C5 C6 C7 1.3(3) . . . . ?
C19 C14 C15 C16 -2.0(2) . . . . ?
C22 C23 C24 C25 1.3(3) . . . . ?
C16 C17 C18 C19 -1.7(3) . . . . ?
C24 C23 C22 C21 -1.1(2) . . . . ?
C102 C101 C100 C102 0.5(3) . . . 3_766 ?
C100 C101 C102 C100 -0.5(3) . . . 3_766 ?
C201 C200 C205 C204 0.5(10) . . . . ?
C201 C202 C203 C204 1.9(8) . . . . ?
C200 C201 C202 C203 -2.4(10) . . . . ?
C200 C205 C204 C203 -0.9(8) . . . . ?
C202 C201 C200 C205 1.1(11) . . . . ?
C202 C203 C204 C205 -0.4(7) . . . . ?
F10 C37 C36 F9 1.1(2) . . . . ?
F10 C37 C36 C35 -178.28(13) . . . . ?
C38 C1A C1B C1C 1.1(19) . . . . ?
C1A C38 C1E C1D -2(2) . . . . ?
C1A C1B C1C C1D -4.6(16) . . . . ?
C1B C1C C1D C1E 4.6(15) . . . . ?
C1C C1D C1E C38 -1.2(17) . . . . ?
C1E C38 C1A C1B 2(2) . . . . ?
